data_4509295
loop_
_publ_author_name
'Bu\<car, Dejan-Kre\<simir'
'Henry, Rodger F.'
'Lou, Xiaochun'
'Duerst, Richard W.'
'MacGillivray, Leonard R.'
'Zhang, Geoff G. Z.'

_publ_section_title
;
 Cocrystals of Caffeine and Hydroxybenzoic Acids Composed of Multiple
 Supramolecular Heterosynthons: Screening via Solution-Mediated Phase
 Transformation and Structural Characterization
;
_journal_issue 4
_journal_name_full 'Crystal Growth &amp; Design'
_journal_page_first 1932
_journal_paper_doi 10.1021/cg801178m
_journal_volume 9
_journal_year 2009
_chemical_formula_moiety '2(C8 H10 N4 O2), C7 H6 O3'
_chemical_formula_sum 'C23 H26 N8 O7'
_chemical_formula_weight 526.52
_chemical_name_systematic
; 
 ? 
;
_space_group_IT_number 14
_symmetry_cell_setting monoclinic
_symmetry_space_group_name_Hall '-P 2yn'
_symmetry_space_group_name_H-M 'P 1 21/n 1'
_atom_sites_solution_hydrogens geom
_atom_sites_solution_primary direct
_atom_sites_solution_secondary difmap
_audit_creation_method SHELXL-97
_cell_angle_alpha 90.00
_cell_angle_beta 101.096(6)
_cell_angle_gamma 90.00
_cell_formula_units_Z 4
_cell_length_a 9.938(4)
_cell_length_b 16.537(6)
_cell_length_c 14.758(6)
_cell_measurement_reflns_used 995
_cell_measurement_temperature 173(2)
_cell_measurement_theta_max 28.289
_cell_measurement_theta_min 2.4245
_cell_volume 2380.1(16)
_computing_cell_refinement 'Bruker saintplus (Bruker 1999)'
_computing_data_collection 'Bruker SMART (Bruker 2001)'
_computing_data_reduction 'Bruker saintplus (Bruker 1999)'
_computing_molecular_graphics 'ORTEP (Johnson 1976), Accelrys (2004)'
_computing_structure_refinement 'SHELXL (Sheldrick, 2000)'
_computing_structure_solution 'SHELXL (Sheldrick, 2000)'
_diffrn_ambient_temperature 173(2)
_diffrn_measured_fraction_theta_full 0.990
_diffrn_measured_fraction_theta_max 0.990
_diffrn_measurement_device_type 'Bruker APEX CCD'
_diffrn_measurement_method 'omega scan'
_diffrn_radiation_monochromator graphite
_diffrn_radiation_source 'fine-focus sealed tube'
_diffrn_radiation_type MoK\a
_diffrn_radiation_wavelength 0.71073
_diffrn_reflns_av_R_equivalents 0.0225
_diffrn_reflns_av_sigmaI/netI 0.0170
_diffrn_reflns_limit_h_max 13
_diffrn_reflns_limit_h_min -13
_diffrn_reflns_limit_k_max 21
_diffrn_reflns_limit_k_min -21
_diffrn_reflns_limit_l_max 19
_diffrn_reflns_limit_l_min -19
_diffrn_reflns_number 28054
_diffrn_reflns_theta_full 28.33
_diffrn_reflns_theta_max 28.33
_diffrn_reflns_theta_min 1.87
_diffrn_standards_number 0
_exptl_absorpt_coefficient_mu 0.112
_exptl_absorpt_correction_T_max 1.00
_exptl_absorpt_correction_T_min 0.85
_exptl_absorpt_correction_type empirical
_exptl_crystal_colour colourless
_exptl_crystal_density_diffrn 1.470
_exptl_crystal_density_meas ?
_exptl_crystal_density_method 'not measured'
_exptl_crystal_description parallelapiped
_exptl_crystal_F_000 1104
_exptl_crystal_size_max 0.4
_exptl_crystal_size_mid 0.4
_exptl_crystal_size_min 0.3
_refine_diff_density_max 0.326
_refine_diff_density_min -0.208
_refine_diff_density_rms 0.050
_refine_ls_extinction_method none
_refine_ls_goodness_of_fit_ref 1.077
_refine_ls_hydrogen_treatment mixed
_refine_ls_matrix_type full
_refine_ls_number_parameters 402
_refine_ls_number_reflns 5871
_refine_ls_number_restraints 0
_refine_ls_restrained_S_all 1.077
_refine_ls_R_factor_all 0.0525
_refine_ls_R_factor_gt 0.0446
_refine_ls_shift/su_max 0.011
_refine_ls_shift/su_mean 0.001
_refine_ls_structure_factor_coef Fsqd
_refine_ls_weighting_details 'calc w=1/[\s^2^(Fo^2^)+(0.0730P)^2^+0.4650P] where P=(Fo^2^+2Fc^2^)/3'
_refine_ls_weighting_scheme calc
_refine_ls_wR_factor_gt 0.1235
_refine_ls_wR_factor_ref 0.1298
_reflns_number_gt 4945
_reflns_number_total 5871
_reflns_threshold_expression I>2sigma(I)
_cod_data_source_file cg801178msup1.cif
_cod_data_source_block 4
_cod_depositor_comments
;
The following automatic conversions were performed:

'_exptl_crystal_density_meas' value 'none' was changed to '?' - the
value is perceived as not measured.

Automatic conversion script
Id: cif_fix_values 3008 2015-01-20 13:52:24Z robertas 
;
_cod_original_cell_volume 2379.8(15)
_cod_original_sg_symbol_H-M P21/n
_cod_database_code 4509295

loop_
_symmetry_equiv_pos_as_xyz
'x, y, z'
'-x+1/2, y+1/2, -z+1/2'
'-x, -y, -z'
'x-1/2, -y-1/2, z-1/2'

loop_
_atom_site_label
_atom_site_type_symbol
_atom_site_fract_x
_atom_site_fract_y
_atom_site_fract_z
_atom_site_U_iso_or_equiv
_atom_site_adp_type
_atom_site_occupancy
_atom_site_symmetry_multiplicity
_atom_site_calc_flag
_atom_site_refinement_flags
_atom_site_disorder_assembly
_atom_site_disorder_group
O2 O 0.11193(11) 0.83205(5) 0.24986(7) 0.0398(2) Uani 1 1 d . . .
O1 O 0.0288(6) 0.6221(4) 0.0457(4) 0.0459(10) Uani 0.789(3) 1 d P A 1
N1 N 0.0826(3) 0.51173(15) 0.21372(16) 0.0325(5) Uani 0.789(3) 1 d P A 1
N4 N 0.1341(6) 0.5649(3) 0.3559(4) 0.0337(6) Uani 0.789(3) 1 d P A 1
N2 N 0.07250(11) 0.72753(6) 0.14863(7) 0.0300(2) Uani 1 1 d . . .
N3 N 0.12533(11) 0.70628(6) 0.30902(7) 0.0307(2) Uani 1 1 d . . .
C1 C 0.0568(2) 0.45118(10) 0.14175(13) 0.0413(4) Uani 0.789(3) 1 d P A 1
H1A H 0.0835 0.3990 0.1676 0.062 Uiso 0.789(3) 1 calc PR A 1
H1B H 0.1088 0.4637 0.0951 0.062 Uiso 0.789(3) 1 calc PR A 1
H1C H -0.0392 0.4506 0.1147 0.062 Uiso 0.789(3) 1 calc PR A 1
C2 C 0.11356(18) 0.49863(10) 0.30433(12) 0.0343(4) Uani 0.789(3) 1 d P A 1
H2 H 0.1203 0.4469 0.3296 0.041 Uiso 0.789(3) 1 calc PR A 1
C3 C 0.08259(13) 0.59511(7) 0.20579(9) 0.0298(2) Uani 1 1 d . . .
C4 C 0.11475(13) 0.62409(7) 0.29428(9) 0.0314(3) Uani 1 1 d . A .
C5 C 0.05936(13) 0.64493(8) 0.12746(9) 0.0335(3) Uani 1 1 d . A .
C6 C 0.04752(16) 0.78500(8) 0.07234(9) 0.0386(3) Uani 1 1 d . . .
H6A H 0.1214 0.8233 0.0794 0.058 Uiso 1 1 calc R . .
H6B H -0.0371 0.8130 0.0724 0.058 Uiso 1 1 calc R . .
H6C H 0.0418 0.7565 0.0150 0.058 Uiso 1 1 calc R . .
C7 C 0.10389(13) 0.75914(7) 0.23655(8) 0.0302(3) Uani 1 1 d . . .
C8 C 0.16266(17) 0.73783(9) 0.40257(9) 0.0444(3) Uani 1 1 d . . .
H8A H 0.0814 0.7550 0.4233 0.067 Uiso 1 1 d R . .
H8B H 0.2235 0.7830 0.4032 0.067 Uiso 1 1 d R . .
H8C H 0.2076 0.6963 0.4429 0.067 Uiso 1 1 d R . .
O1' O 0.134(2) 0.5824(9) 0.3740(12) 0.045(3) Uani 0.211(3) 1 d P A 2
N1' N 0.0671(10) 0.5233(6) 0.1792(7) 0.038(2) Uani 0.211(3) 1 d P A 2
N4' N 0.032(2) 0.6126(15) 0.0545(16) 0.047(5) Uani 0.211(3) 1 d P A 2
C1' C 0.0811(7) 0.4435(4) 0.2255(5) 0.0401(16) Uani 0.211(3) 1 d P A 2
H1D H 0.1762 0.4319 0.2483 0.060 Uiso 0.211(3) 1 d PR A 2
H1E H 0.0426 0.4026 0.1819 0.060 Uiso 0.211(3) 1 d PR A 2
H1F H 0.0330 0.4440 0.2760 0.060 Uiso 0.211(3) 1 d PR A 2
C2' C 0.0393(7) 0.5312(4) 0.0856(4) 0.0364(15) Uani 0.211(3) 1 d P A 2
H2' H 0.0262 0.4873 0.0456 0.044 Uiso 0.211(3) 1 calc PR A 2
O3 O 0.27169(10) 0.27123(6) 0.88408(7) 0.0404(2) Uani 1 1 d . . .
O4 O 0.26327(11) 0.54024(5) 0.81691(7) 0.0391(2) Uani 1 1 d . . .
N5 N 0.19236(12) 0.48858(6) 0.61431(7) 0.0334(2) Uani 1 1 d . . .
N8 N 0.17469(12) 0.35809(7) 0.57747(8) 0.0369(3) Uani 1 1 d . . .
N6 N 0.26554(11) 0.40490(6) 0.84930(7) 0.0308(2) Uani 1 1 d . . .
N7 N 0.22219(11) 0.30502(6) 0.73326(7) 0.0311(2) Uani 1 1 d . . .
C9 C 0.19535(16) 0.57573(8) 0.60295(10) 0.0407(3) Uani 1 1 d . . .
H9A H 0.1823 0.5886 0.5384 0.061 Uiso 1 1 calc R . .
H9B H 0.2824 0.5963 0.6341 0.061 Uiso 1 1 calc R . .
H9C H 0.1234 0.5999 0.6289 0.061 Uiso 1 1 calc R . .
C10 C 0.16920(15) 0.43410(8) 0.54712(9) 0.0392(3) Uani 1 1 d . . .
H10 H 0.1509 0.4477 0.4848 0.047 Uiso 1 1 calc R . .
C11 C 0.21493(13) 0.44545(7) 0.69564(8) 0.0292(2) Uani 1 1 d . . .
C12 C 0.20377(13) 0.36636(7) 0.66999(9) 0.0294(2) Uani 1 1 d . . .
C13 C 0.22332(16) 0.22050(7) 0.70579(10) 0.0403(3) Uani 1 1 d . . .
H13A H 0.1466 0.1930 0.7225 0.060 Uiso 1 1 calc R . .
H13B H 0.3069 0.1956 0.7365 0.060 Uiso 1 1 calc R . .
H13C H 0.2172 0.2172 0.6402 0.060 Uiso 1 1 calc R . .
C14 C 0.25424(13) 0.32338(7) 0.82546(9) 0.0311(3) Uani 1 1 d . . .
C15 C 0.30440(16) 0.42187(9) 0.94769(9) 0.0428(3) Uani 1 1 d . . .
H15A H 0.3888 0.3946 0.9724 0.064 Uiso 1 1 calc R . .
H15B H 0.2336 0.4031 0.9786 0.064 Uiso 1 1 calc R . .
H15C H 0.3164 0.4791 0.9569 0.064 Uiso 1 1 calc R . .
C16 C 0.24919(13) 0.47099(7) 0.78872(8) 0.0298(2) Uani 1 1 d . . .
H7X H 0.064(2) -0.0766(14) 0.1849(15) 0.070(6) Uiso 1 1 d . . .
H5X H 0.140(2) 0.2764(13) 0.4998(14) 0.064(6) Uiso 1 1 d . . .
O5 O 0.13139(12) 0.22768(6) 0.46782(7) 0.0442(3) Uani 1 1 d . . .
O6 O 0.09075(11) 0.31102(6) 0.34790(8) 0.0439(2) Uani 1 1 d . . .
O7 O 0.04394(12) -0.03112(6) 0.15336(8) 0.0466(3) Uani 1 1 d . . .
C17 C 0.08757(12) 0.16962(7) 0.32097(9) 0.0311(3) Uani 1 1 d . . .
C18 C 0.09268(13) 0.02528(7) 0.30535(10) 0.0343(3) Uani 1 1 d . . .
H18 H 0.1051 -0.0258 0.3321 0.041 Uiso 1 1 calc R A .
C19 C 0.10239(13) 0.24320(7) 0.37893(9) 0.0335(3) Uani 1 1 d . A .
C20 C 0.05953(13) 0.03327(7) 0.21026(10) 0.0345(3) Uani 1 1 d . A .
C21 C 0.05422(13) 0.17686(7) 0.22603(9) 0.0340(3) Uani 1 1 d . A .
H21 H 0.0412 0.2279 0.1993 0.041 Uiso 1 1 calc R . .
C22 C 0.10719(13) 0.09324(7) 0.36008(9) 0.0329(3) Uani 1 1 d . A .
H22 H 0.1304 0.0879 0.4239 0.039 Uiso 1 1 calc R . .
C23 C 0.04013(14) 0.10922(8) 0.17062(10) 0.0370(3) Uani 1 1 d . . .
H23 H 0.0177 0.1146 0.1068 0.044 Uiso 1 1 calc R A .

loop_
_atom_site_aniso_label
_atom_site_aniso_U_11
_atom_site_aniso_U_22
_atom_site_aniso_U_33
_atom_site_aniso_U_23
_atom_site_aniso_U_13
_atom_site_aniso_U_12
O2 0.0575(6) 0.0221(4) 0.0394(5) -0.0035(4) 0.0085(4) -0.0001(4)
O1 0.069(2) 0.0389(13) 0.0287(11) -0.0072(10) 0.0070(10) -0.0072(11)
N1 0.0424(11) 0.0185(10) 0.0380(12) -0.0020(8) 0.0115(10) -0.0016(7)
N4 0.0439(11) 0.0247(17) 0.0332(15) 0.0023(10) 0.0091(10) -0.0003(12)
N2 0.0389(5) 0.0239(5) 0.0266(5) 0.0005(4) 0.0049(4) 0.0014(4)
N3 0.0414(6) 0.0238(5) 0.0262(5) -0.0045(4) 0.0048(4) -0.0011(4)
C1 0.0583(11) 0.0260(8) 0.0425(10) -0.0125(7) 0.0168(8) -0.0063(7)
C2 0.0465(9) 0.0239(7) 0.0341(8) 0.0015(6) 0.0120(7) -0.0019(6)
C3 0.0344(6) 0.0230(6) 0.0328(6) -0.0033(4) 0.0082(5) -0.0018(4)
C4 0.0340(6) 0.0248(6) 0.0359(6) -0.0028(5) 0.0079(5) -0.0010(5)
C5 0.0361(6) 0.0273(6) 0.0383(7) -0.0008(5) 0.0098(5) -0.0014(5)
C6 0.0531(8) 0.0302(6) 0.0314(6) 0.0048(5) 0.0055(6) 0.0031(5)
C7 0.0356(6) 0.0244(5) 0.0307(6) -0.0036(4) 0.0064(5) -0.0001(4)
C8 0.0655(9) 0.0383(7) 0.0275(6) -0.0076(5) 0.0042(6) -0.0047(7)
O1' 0.058(4) 0.031(7) 0.047(8) 0.008(4) 0.012(5) 0.008(5)
N1' 0.028(3) 0.028(4) 0.056(6) 0.011(4) 0.005(4) 0.004(2)
N4' 0.038(6) 0.052(9) 0.055(11) -0.044(9) 0.017(6) -0.010(5)
C1' 0.047(4) 0.024(3) 0.050(4) 0.000(3) 0.012(3) 0.002(2)
C2' 0.046(4) 0.031(3) 0.031(3) -0.009(2) 0.006(2) 0.000(2)
O3 0.0535(6) 0.0289(5) 0.0386(5) 0.0091(4) 0.0082(4) 0.0020(4)
O4 0.0575(6) 0.0228(4) 0.0366(5) -0.0040(4) 0.0079(4) -0.0011(4)
N5 0.0468(6) 0.0237(5) 0.0298(5) 0.0021(4) 0.0076(4) 0.0006(4)
N8 0.0518(7) 0.0266(5) 0.0321(5) -0.0030(4) 0.0072(5) 0.0003(5)
N6 0.0388(5) 0.0249(5) 0.0283(5) 0.0000(4) 0.0055(4) -0.0006(4)
N7 0.0400(6) 0.0191(5) 0.0341(5) 0.0012(4) 0.0069(4) 0.0001(4)
C9 0.0632(9) 0.0227(6) 0.0364(7) 0.0044(5) 0.0098(6) 0.0009(6)
C10 0.0582(8) 0.0297(6) 0.0293(6) 0.0001(5) 0.0075(6) 0.0007(6)
C11 0.0357(6) 0.0216(5) 0.0305(6) 0.0022(4) 0.0071(5) 0.0012(4)
C12 0.0347(6) 0.0223(5) 0.0314(6) -0.0004(4) 0.0067(5) 0.0007(4)
C13 0.0567(8) 0.0193(6) 0.0444(8) -0.0012(5) 0.0086(6) 0.0002(5)
C14 0.0329(6) 0.0247(6) 0.0356(6) 0.0024(5) 0.0065(5) 0.0004(4)
C15 0.0591(9) 0.0390(7) 0.0288(6) 0.0002(5) 0.0047(6) -0.0021(6)
C16 0.0345(6) 0.0241(5) 0.0311(6) -0.0001(4) 0.0071(5) -0.0001(4)
O5 0.0660(7) 0.0270(5) 0.0390(5) -0.0051(4) 0.0087(5) -0.0001(4)
O6 0.0609(6) 0.0215(4) 0.0501(6) -0.0006(4) 0.0132(5) 0.0009(4)
O7 0.0656(7) 0.0257(5) 0.0439(6) -0.0069(4) -0.0011(5) -0.0006(4)
C17 0.0323(6) 0.0220(5) 0.0397(7) -0.0017(5) 0.0089(5) -0.0004(4)
C18 0.0390(7) 0.0199(5) 0.0435(7) 0.0020(5) 0.0070(5) 0.0008(5)
C19 0.0354(6) 0.0236(5) 0.0428(7) -0.0020(5) 0.0109(5) 0.0005(5)
C20 0.0367(6) 0.0242(6) 0.0412(7) -0.0040(5) 0.0039(5) -0.0005(5)
C21 0.0380(6) 0.0231(6) 0.0405(7) 0.0033(5) 0.0068(5) 0.0017(5)
C22 0.0380(6) 0.0249(6) 0.0362(6) 0.0013(5) 0.0082(5) 0.0005(5)
C23 0.0434(7) 0.0296(6) 0.0361(7) 0.0011(5) 0.0026(5) 0.0013(5)

loop_
_atom_type_symbol
_atom_type_description
_atom_type_scat_dispersion_real
_atom_type_scat_dispersion_imag
_atom_type_scat_source
C C 0.0033 0.0016 'International Tables Vol C Tables 4.2.6.8 and 6.1.1.4'
H H 0.0000 0.0000 'International Tables Vol C Tables 4.2.6.8 and 6.1.1.4'
N N 0.0061 0.0033 'International Tables Vol C Tables 4.2.6.8 and 6.1.1.4'
O O 0.0106 0.0060 'International Tables Vol C Tables 4.2.6.8 and 6.1.1.4'

loop_
_geom_angle_atom_site_label_1
_geom_angle_atom_site_label_2
_geom_angle_atom_site_label_3
_geom_angle
C2 N1 C3 104.08(19)
C2 N1 C1 126.8(2)
C3 N1 C1 129.09(19)
C4 N4 C2 103.3(4)
C7 N2 C5 125.04(10)
C7 N2 C6 117.00(11)
C5 N2 C6 117.94(11)
C7 N3 C4 120.81(11)
C7 N3 C8 119.09(11)
C4 N3 C8 120.08(11)
N1 C1 H1E 98.2
H1A C1 H1E 28.7
H1B C1 H1E 137.5
H1C C1 H1E 89.8
N4 C2 N1 115.0(3)
N4 C2 H2 122.5
N1 C2 H2 122.5
N4 C2 H1D 147.7
N1 C2 H1D 68.0
H2 C2 H1D 64.0
N4 C2 H1F 145.3
N1 C2 H1F 76.6
H2 C2 H1F 56.7
H1D C2 H1F 66.7
N1' C3 C4 128.5(4)
N1' C3 N1 22.8(4)
C4 C3 N1 105.77(14)
N1' C3 C5 108.0(4)
C4 C3 C5 123.48(12)
N1 C3 C5 130.74(14)
N1' C3 C2' 40.8(4)
C4 C3 C2' 169.3(2)
N1 C3 C2' 63.5(2)
C5 C3 C2' 67.2(2)
N4 C4 O1' 16.9(6)
N4 C4 C3 111.86(19)
O1' C4 C3 128.4(5)
N4 C4 N3 128.6(2)
O1' C4 N3 112.0(5)
C3 C4 N3 119.51(11)
N4' C5 O1 9.1(16)
N4' C5 N2 129.6(14)
O1 C5 N2 120.4(3)
N4' C5 C3 117.1(14)
O1 C5 C3 126.3(3)
N2 C5 C3 113.29(11)
N2 C6 H6A 109.5
N2 C6 H6B 109.5
H6A C6 H6B 109.5
N2 C6 H6C 109.5
H6A C6 H6C 109.5
H6B C6 H6C 109.5
O2 C7 N3 120.68(11)
O2 C7 N2 121.45(12)
N3 C7 N2 117.88(11)
N3 C8 H8A 109.4
N3 C8 H8B 109.5
H8A C8 H8B 109.5
N3 C8 H8C 109.5
H8A C8 H8C 109.5
H8B C8 H8C 109.5
C3 N1' C2' 102.4(7)
C3 N1' C1' 135.0(8)
C2' N1' C1' 122.4(9)
C5 N4' C2' 98.4(18)
N1' C1' H1D 109.8
N1' C1' H1E 109.2
H1D C1' H1E 109.5
N1' C1' H1F 109.5
H1D C1' H1F 109.5
H1E C1' H1F 109.5
N1' C2' N4' 114.0(10)
N1' C2' C3 36.8(5)
N4' C2' C3 77.2(9)
N1' C2' H2' 123.0
N4' C2' H2' 123.0
C3 C2' H2' 159.7
C10 N5 C11 105.99(11)
C10 N5 C9 126.32(11)
C11 N5 C9 127.68(11)
C10 N8 C12 103.41(11)
C10 N8 H5X 121.0(7)
C12 N8 H5X 135.6(7)
C14 N6 C16 126.88(11)
C14 N6 C15 115.56(11)
C16 N6 C15 117.50(11)
C12 N7 C14 119.26(11)
C12 N7 C13 121.96(11)
C14 N7 C13 118.45(11)
N5 C9 H9A 109.5
N5 C9 H9B 109.5
H9A C9 H9B 109.5
N5 C9 H9C 109.5
H9A C9 H9C 109.5
H9B C9 H9C 109.5
N5 C10 N8 113.55(12)
N5 C10 H10 123.2
N8 C10 H10 123.2
C12 C11 N5 105.34(11)
C12 C11 C16 123.28(11)
N5 C11 C16 131.31(11)
N8 C12 C11 111.70(11)
N8 C12 N7 126.26(11)
C11 C12 N7 122.04(12)
N7 C13 H13A 109.5
N7 C13 H13B 109.5
H13A C13 H13B 109.5
N7 C13 H13C 109.5
H13A C13 H13C 109.5
H13B C13 H13C 109.5
O3 C14 N7 121.72(12)
O3 C14 N6 121.06(12)
N7 C14 N6 117.21(11)
N6 C15 H15A 109.5
N6 C15 H15B 109.5
H15A C15 H15B 109.5
N6 C15 H15C 109.5
H15A C15 H15C 109.5
H15B C15 H15C 109.5
O4 C16 N6 121.61(12)
O4 C16 C11 127.09(12)
N6 C16 C11 111.30(10)
C19 O5 H5X 108.6(13)
C19 O6 H2 161.9
C20 O7 H7X 110.9(14)
C21 C17 C22 119.22(11)
C21 C17 C19 119.55(11)
C22 C17 C19 121.23(12)
C22 C18 C20 119.65(12)
C22 C18 H18 120.2
C20 C18 H18 120.2
O6 C19 O5 123.13(12)
O6 C19 C17 123.57(13)
O5 C19 C17 113.29(11)
O7 C20 C23 117.68(13)
O7 C20 C18 122.20(12)
C23 C20 C18 120.12(12)
C23 C21 C17 120.60(12)
C23 C21 H21 119.7
C17 C21 H21 119.7
C18 C22 C17 120.63(13)
C18 C22 H22 119.7
C17 C22 H22 119.7
C21 C23 C20 119.77(13)
C21 C23 H23 120.1
C20 C23 H23 120.1

loop_
_geom_bond_atom_site_label_1
_geom_bond_atom_site_label_2
_geom_bond_distance
O2 C7 1.2218(15)
O1 C5 1.245(5)
N1 C2 1.331(3)
N1 C3 1.384(3)
N1 C1 1.446(3)
N4 C4 1.325(6)
N4 C2 1.327(4)
N2 C7 1.3779(16)
N2 C5 1.4015(16)
N2 C6 1.4577(16)
N3 C7 1.3657(16)
N3 C4 1.3773(16)
N3 C8 1.4555(16)
C1 H1A 0.9600
C1 H1B 0.9600
C1 H1C 0.9600
C1 H1E 1.0233
C2 H2 0.9300
C2 H1D 1.5769
C2 H1F 1.2258
C3 N1' 1.251(11)
C3 C4 1.3699(18)
C3 C5 1.4020(18)
C3 C2' 2.038(6)
C4 O1' 1.34(2)
C5 N4' 1.19(2)
C6 H6A 0.9600
C6 H6B 0.9600
C6 H6C 0.9600
C8 H8A 0.9600
C8 H8B 0.9600
C8 H8C 0.9600
N1' C2' 1.363(11)
N1' C1' 1.480(11)
N4' C2' 1.42(3)
C1' H1D 0.9600
C1' H1E 0.9600
C1' H1F 0.9600
C2' H2' 0.9300
O3 C14 1.2101(15)
O4 C16 1.2171(15)
N5 C10 1.3266(17)
N5 C11 1.3769(16)
N5 C9 1.4519(17)
N8 C10 1.3320(18)
N8 C12 1.3471(17)
N8 H5X 1.76(2)
N6 C14 1.3923(16)
N6 C16 1.4015(16)
N6 C15 1.4562(17)
N7 C12 1.3668(16)
N7 C14 1.3705(17)
N7 C13 1.4559(16)
C9 H9A 0.9600
C9 H9B 0.9600
C9 H9C 0.9600
C10 H10 0.9300
C11 C12 1.3602(16)
C11 C16 1.4146(18)
C13 H13A 0.9600
C13 H13B 0.9600
C13 H13C 0.9600
C15 H15A 0.9600
C15 H15B 0.9600
C15 H15C 0.9600
O5 C19 1.3132(17)
O5 H5X 0.93(2)
O6 C19 1.2085(16)
O6 H2 2.2893
O7 C20 1.3464(16)
O7 H7X 0.89(2)
C17 C21 1.3815(19)
C17 C22 1.3868(17)
C17 C19 1.4783(17)
C18 C22 1.3752(18)
C18 C20 1.385(2)
C18 H18 0.9300
C20 C23 1.3832(18)
C21 C23 1.3767(18)
C21 H21 0.9300
C22 H22 0.9300
C23 H23 0.9300

loop_
_geom_hbond_atom_site_label_D
_geom_hbond_atom_site_label_H
_geom_hbond_atom_site_label_A
_geom_hbond_distance_DH
_geom_hbond_distance_HA
_geom_hbond_distance_DA
_geom_hbond_angle_DHA
_geom_hbond_site_symmetry_A
O7 H7X O2 0.89(2) 1.80(2) 2.6895(16) 177(2) 1_545
O5 H5X N8 0.93(2) 1.76(2) 2.6807(16) 169.2(19) .
C10 H10 O1' 0.93 2.75 3.51(2) 139.6 .
C10 H10 N4 0.93 2.70 3.519(6) 147.6 .
C10 H10 O6 0.93 3.01 3.537(2) 117.2 .
C2 H2 O6 0.93 2.29 3.185(2) 161.6 .
C2' H2' O1 0.93 2.26 3.183(8) 173.3 3_565
C2' H2' N4' 0.93 2.22 3.14(2) 172.8 3_565

loop_
_geom_torsion_atom_site_label_1
_geom_torsion_atom_site_label_2
_geom_torsion_atom_site_label_3
_geom_torsion_atom_site_label_4
_geom_torsion
C4 N4 C2 N1 0.1(5)
C3 N1 C2 N4 -0.2(4)
C1 N1 C2 N4 179.2(4)
C2 N1 C3 N1' -175.4(16)
C1 N1 C3 N1' 5.2(13)
C2 N1 C3 C4 0.2(2)
C1 N1 C3 C4 -179.2(2)
C2 N1 C3 C5 178.78(15)
C1 N1 C3 C5 -0.6(4)
C2 N1 C3 C2' 179.8(3)
C1 N1 C3 C2' 0.4(3)
C2 N4 C4 O1' 170(4)
C2 N4 C4 C3 0.1(4)
C2 N4 C4 N3 -178.77(18)
N1' C3 C4 N4 2.0(7)
N1 C3 C4 N4 -0.2(3)
C5 C3 C4 N4 -178.9(3)
C2' C3 C4 N4 -2.0(12)
N1' C3 C4 O1' -1.9(13)
N1 C3 C4 O1' -4.1(11)
C5 C3 C4 O1' 177.3(11)
C2' C3 C4 O1' -5.9(16)
N1' C3 C4 N3 -179.1(6)
N1 C3 C4 N3 178.77(16)
C5 C3 C4 N3 0.07(19)
C2' C3 C4 N3 177.0(11)
C7 N3 C4 N4 178.9(3)
C8 N3 C4 N4 0.2(4)
C7 N3 C4 O1' -177.5(10)
C8 N3 C4 O1' 3.9(10)
C7 N3 C4 C3 0.13(18)
C8 N3 C4 C3 -178.52(12)
C7 N2 C5 N4' 179.5(12)
C6 N2 C5 N4' 1.3(12)
C7 N2 C5 O1 179.0(3)
C6 N2 C5 O1 0.8(3)
C7 N2 C5 C3 -0.47(17)
C6 N2 C5 C3 -178.68(11)
N1' C3 C5 N4' -0.6(11)
C4 C3 C5 N4' -179.9(10)
N1 C3 C5 N4' 1.8(10)
C2' C3 C5 N4' 0.7(10)
N1' C3 C5 O1 -0.1(6)
C4 C3 C5 O1 -179.4(3)
N1 C3 C5 O1 2.3(4)
C2' C3 C5 O1 1.2(4)
N1' C3 C5 N2 179.4(5)
C4 C3 C5 N2 0.08(18)
N1 C3 C5 N2 -178.25(19)
C2' C3 C5 N2 -179.3(2)
C4 N3 C7 O2 179.23(12)
C8 N3 C7 O2 -2.11(19)
C4 N3 C7 N2 -0.48(17)
C8 N3 C7 N2 178.19(12)
C5 N2 C7 O2 -179.03(12)
C6 N2 C7 O2 -0.81(18)
C5 N2 C7 N3 0.68(18)
C6 N2 C7 N3 178.90(11)
C4 C3 N1' C2' -178.9(3)
N1 C3 N1' C2' -173(2)
C5 C3 N1' C2' 1.9(8)
C4 C3 N1' C1' -3.3(15)
N1 C3 N1' C1' 2.1(5)
C5 C3 N1' C1' 177.5(10)
C2' C3 N1' C1' 175.6(17)
O1 C5 N4' C2' -178(8)
N2 C5 N4' C2' 179.0(3)
C3 C5 N4' C2' -1.0(14)
C3 N1' C2' N4' -2.7(12)
C1' N1' C2' N4' -179.0(11)
C1' N1' C2' C3 -176.3(14)
C5 N4' C2' N1' 2.3(15)
C5 N4' C2' C3 0.6(9)
C4 C3 C2' N1' 4.8(15)
N1 C3 C2' N1' 2.8(8)
C5 C3 C2' N1' -178.1(8)
N1' C3 C2' N4' 177.5(11)
C4 C3 C2' N4' -177.8(12)
N1 C3 C2' N4' -179.7(9)
C5 C3 C2' N4' -0.6(8)
C11 N5 C10 N8 -0.04(16)
C9 N5 C10 N8 178.96(13)
C12 N8 C10 N5 -0.21(16)
H5X N8 C10 N5 177.4(8)
C10 N5 C11 C12 0.27(14)
C9 N5 C11 C12 -178.71(13)
C10 N5 C11 C16 177.49(14)
C9 N5 C11 C16 -1.5(2)
C10 N8 C12 C11 0.38(15)
H5X N8 C12 C11 -176.7(9)
C10 N8 C12 N7 -178.98(13)
H5X N8 C12 N7 3.9(9)
N5 C11 C12 N8 -0.41(15)
C16 C11 C12 N8 -177.92(12)
N5 C11 C12 N7 178.98(11)
C16 C11 C12 N7 1.5(2)
C14 N7 C12 N8 178.64(12)
C13 N7 C12 N8 5.3(2)
C14 N7 C12 C11 -0.66(18)
C13 N7 C12 C11 -173.97(12)
C12 N7 C14 O3 -179.91(12)
C13 N7 C14 O3 -6.37(19)
C12 N7 C14 N6 0.32(17)
C13 N7 C14 N6 173.86(11)
C16 N6 C14 O3 179.40(12)
C15 N6 C14 O3 2.29(18)
C16 N6 C14 N7 -0.83(19)
C15 N6 C14 N7 -177.94(11)
C14 N6 C16 O4 -178.93(12)
C15 N6 C16 O4 -1.87(19)
C14 N6 C16 C11 1.46(18)
C15 N6 C16 C11 178.52(11)
C12 C11 C16 O4 178.69(13)
N5 C11 C16 O4 1.9(2)
C12 C11 C16 N6 -1.73(18)
N5 C11 C16 N6 -178.53(12)
H2 O6 C19 O5 32.8
H2 O6 C19 C17 -146.2
C21 C17 C19 O6 -2.2(2)
C22 C17 C19 O6 177.47(13)
C21 C17 C19 O5 178.66(12)
C22 C17 C19 O5 -1.66(17)
C22 C18 C20 O7 -179.94(12)
C22 C18 C20 C23 -0.5(2)
C22 C17 C21 C23 0.2(2)
C19 C17 C21 C23 179.87(12)
C20 C18 C22 C17 0.7(2)
C21 C17 C22 C18 -0.51(19)
C19 C17 C22 C18 179.81(12)
C17 C21 C23 C20 0.0(2)
O7 C20 C23 C21 179.64(12)
C18 C20 C23 C21 0.2(2)
